data_4318483
loop_
_publ_author_name
'Yoshiki Ohgo'
'Saburo Neya'
'Takahisa Ikeue'
'Masashi Takahashi'
'Masuo Takeda'
'Noriaki Funasaki'
'Mikio Nakamura'

_publ_contact_author_address
;
Department of Chemistry
Toho University 
5-21-16 Omorinishi Ota-ku Tokyo 143 Japan
;
_publ_contact_author_email yohgo@med.toho-u.ac.jp
_publ_contact_author_fax '81 3 5493 5430'
_publ_contact_author_name 'Ohgo, Yoshiki'
_publ_contact_author_phone '81 3 3762 4151 x2551'
_publ_section_title
;
 Molecular Structures of Five-Coordinated Halide Ligated Iron(III)
 Porphyrin, Porphycene, and Corrphycene Complexes
;
_journal_name_full 'Inorganic Chemistry'
_journal_page_first 4627
_journal_page_last 4629
_journal_paper_doi 10.1021/ic0256866
_journal_volume 41
_journal_year 2002
_chemical_formula_sum 'C33 H37 Cl4 Fe N4'
_chemical_formula_weight 687.32
_chemical_name_common corrphycene
_chemical_name_systematic
; 
Chloro[(2,7,12,17-tetraethyl-3,6,11,18-
tetramethylcorrphycenato)iron(III)]
;
_space_group_IT_number 2
_symmetry_cell_setting triclinic
_symmetry_space_group_name_Hall '-P 1'
_symmetry_space_group_name_H-M 'P -1'
_atom_sites_solution_hydrogens geom
_atom_sites_solution_primary direct
_atom_sites_solution_secondary difmap
_audit_creation_method SHELXL-97
_cell_angle_alpha 84.3180(10)
_cell_angle_beta 88.742(2)
_cell_angle_gamma 74.637(6)
_cell_formula_units_Z 2
_cell_length_a 11.1055(13)
_cell_length_b 12.2604(3)
_cell_length_c 12.4111(4)
_cell_measurement_reflns_used 15198
_cell_measurement_temperature 298
_cell_measurement_theta_max 54.9
_cell_measurement_theta_min 3.3
_cell_volume 1621.5(2)
_computing_cell_refinement
;
MSC/AFC Diffractometer Control Software
;
_computing_data_collection
;
MSC/AFC Diffractometer Control Software 
(Molecular Structure Corporation, 1992a)
;
_computing_data_reduction
;
MSC/AFC Diffractometer Control Software. Data Reduction: 
TEXSAN (Molecular Structure Corporation, 1992b)
;
_computing_molecular_graphics 'SV (Nemoto & Ohashi, 1993)'
_computing_publication_material SHELXL-97
_computing_structure_refinement 'SHELXL-97 (Sheldrick, 1997)'
_computing_structure_solution 'SIR-97(Altomare, A. et al., 1999)'
_diffrn_ambient_temperature 298
_diffrn_detector_area_resol_mean 10
_diffrn_measured_fraction_theta_full 0.983
_diffrn_measured_fraction_theta_max 0.983
_diffrn_measurement_device_type 'RIGAKU RAXIS-RAPID Imaging Plate'
_diffrn_measurement_method \w-scan
_diffrn_radiation_monochromator graphite
_diffrn_radiation_source 'rotating anode'
_diffrn_radiation_type MoK\a
_diffrn_radiation_wavelength 0.71069
_diffrn_reflns_av_R_equivalents 0.0261
_diffrn_reflns_av_sigmaI/netI 0.0240
_diffrn_reflns_limit_h_max 14
_diffrn_reflns_limit_h_min -14
_diffrn_reflns_limit_k_max 15
_diffrn_reflns_limit_k_min -15
_diffrn_reflns_limit_l_max 16
_diffrn_reflns_limit_l_min -16
_diffrn_reflns_number 11463
_diffrn_reflns_theta_full 27.48
_diffrn_reflns_theta_max 27.48
_diffrn_reflns_theta_min 1.65
_exptl_absorpt_coefficient_mu 0.824
_exptl_absorpt_correction_T_max 0.921
_exptl_absorpt_correction_T_min 0.712
_exptl_absorpt_correction_type multi-scan
_exptl_absorpt_process_details
;
ABSCOR(Higashi et al., 1968)
;
_exptl_crystal_colour purple
_exptl_crystal_density_diffrn 1.408
_exptl_crystal_density_method 'not measured'
_exptl_crystal_description prismatic
_exptl_crystal_F_000 714
_exptl_crystal_size_max 0.4
_exptl_crystal_size_mid 0.4
_exptl_crystal_size_min 0.1
_refine_diff_density_max 1.311
_refine_diff_density_min -0.658
_refine_diff_density_rms 0.171
_refine_ls_extinction_coef 0.138(9)
_refine_ls_extinction_expression Fc^*^=kFc[1+0.001xFc^2^\l^3^/sin(2\q)]^-1/4^
_refine_ls_extinction_method SHELXL
_refine_ls_goodness_of_fit_ref 1.038
_refine_ls_hydrogen_treatment constr
_refine_ls_matrix_type full
_refine_ls_number_parameters 392
_refine_ls_number_reflns 7319
_refine_ls_number_restraints 0
_refine_ls_restrained_S_all 1.038
_refine_ls_R_factor_all 0.0836
_refine_ls_R_factor_gt 0.0761
_refine_ls_shift/su_max 0.001
_refine_ls_shift/su_mean 0.000
_refine_ls_structure_factor_coef Fsqd
_refine_ls_weighting_details 'calc w=1/[\s^2^(Fo^2^)+(0.1458P)^2^+1.4665P] where P=(Fo^2^+2Fc^2^)/3'
_refine_ls_weighting_scheme calc
_refine_ls_wR_factor_gt 0.2172
_refine_ls_wR_factor_ref 0.2254
_reflns_number_gt 6438
_reflns_number_total 7319
_reflns_threshold_expression >2sigma(I)
_cod_data_source_file ic0256866_s1_02.cif
_cod_data_source_block '[Fe(EtioCn)Cl]'
_cod_database_code 4318483

loop_
_symmetry_equiv_pos_as_xyz
'x, y, z'
'-x, -y, -z'

loop_
_atom_site_label
_atom_site_type_symbol
_atom_site_fract_x
_atom_site_fract_y
_atom_site_fract_z
_atom_site_U_iso_or_equiv
_atom_site_adp_type
_atom_site_occupancy
_atom_site_symmetry_multiplicity
_atom_site_calc_flag
_atom_site_refinement_flags
_atom_site_disorder_assembly
_atom_site_disorder_group
Fe1 Fe 0.96682(4) 0.31139(4) 0.35197(3) 0.0408(2) Uani 1 1 d . . .
Cl1 Cl 1.09058(9) 0.18239(8) 0.25329(8) 0.0586(3) Uani 1 1 d . . .
N1 N 1.0255(3) 0.2509(3) 0.5057(2) 0.0476(6) Uani 1 1 d . . .
N2 N 1.0773(3) 0.4085(2) 0.3952(2) 0.0476(6) Uani 1 1 d . . .
N3 N 0.8969(2) 0.4419(2) 0.2345(2) 0.0434(6) Uani 1 1 d . . .
N4 N 0.8218(2) 0.2389(2) 0.3859(2) 0.0437(6) Uani 1 1 d . . .
C1 C 1.0051(3) 0.1635(3) 0.5710(3) 0.0476(7) Uani 1 1 d . . .
C2 C 1.0941(3) 0.1345(3) 0.6575(3) 0.0517(8) Uani 1 1 d . . .
C3 C 1.1662(3) 0.2088(3) 0.6434(3) 0.0528(8) Uani 1 1 d . . .
C4 C 1.1221(3) 0.2820(3) 0.5477(3) 0.0475(7) Uani 1 1 d . . .
C5 C 1.1504(3) 0.3747(3) 0.4850(3) 0.0484(7) Uani 1 1 d . . .
C6 C 1.2348(3) 0.4440(3) 0.4890(3) 0.0539(8) Uani 1 1 d . . .
C7 C 1.2108(3) 0.5206(3) 0.3999(3) 0.0549(8) Uani 1 1 d . . .
C8 C 1.1112(3) 0.4974(3) 0.3413(3) 0.0483(7) Uani 1 1 d . . .
C9 C 1.0537(3) 0.5506(3) 0.2479(3) 0.0511(8) Uani 1 1 d . . .
H9 H 1.0823 0.6103 0.2146 0.061 Uiso 1 1 calc R . .
C10 C 0.9563(3) 0.5243(3) 0.1972(3) 0.0454(7) Uani 1 1 d . . .
C11 C 0.9026(3) 0.5816(3) 0.0973(3) 0.0502(7) Uani 1 1 d . . .
C12 C 0.8107(3) 0.5353(3) 0.0734(3) 0.0501(7) Uani 1 1 d . . .
C13 C 0.8067(3) 0.4489(3) 0.1593(3) 0.0461(7) Uani 1 1 d . . .
C14 C 0.7180(3) 0.3879(3) 0.1592(3) 0.0564(9) Uani 1 1 d . . .
H14 H 0.6687 0.4088 0.0970 0.068 Uiso 1 1 calc R . .
C15 C 0.6826(4) 0.3055(4) 0.2251(3) 0.0606(10) Uani 1 1 d . . .
H15 H 0.6144 0.2872 0.1968 0.073 Uiso 1 1 calc R . .
C16 C 0.7214(3) 0.2426(3) 0.3224(3) 0.0504(7) Uani 1 1 d . . .
C17 C 0.6575(3) 0.1602(3) 0.3664(3) 0.0542(8) Uani 1 1 d . . .
C18 C 0.7179(3) 0.1088(3) 0.4577(3) 0.0512(7) Uani 1 1 d . . .
C19 C 0.8216(3) 0.1558(3) 0.4687(3) 0.0451(7) Uani 1 1 d . . .
C20 C 0.9079(3) 0.1175(3) 0.5523(3) 0.0483(7) Uani 1 1 d . . .
H20 H 0.8994 0.0560 0.5994 0.058 Uiso 1 1 calc R . .
C21 C 1.1007(4) 0.0400(4) 0.7438(3) 0.0636(10) Uani 1 1 d . . .
H21A H 1.1838 0.0173 0.7754 0.076 Uiso 1 1 calc R . .
H21B H 1.0870 -0.0247 0.7117 0.076 Uiso 1 1 calc R . .
C22 C 1.0062(6) 0.0717(5) 0.8323(4) 0.0870(15) Uani 1 1 d . . .
H22A H 1.0227 0.1324 0.8677 0.130 Uiso 1 1 calc R . .
H22B H 1.0120 0.0069 0.8841 0.130 Uiso 1 1 calc R . .
H22C H 0.9238 0.0958 0.8014 0.130 Uiso 1 1 calc R . .
C23 C 1.2734(4) 0.2104(5) 0.7132(4) 0.0698(11) Uani 1 1 d . . .
H23A H 1.2832 0.1514 0.7718 0.105 Uiso 1 1 calc R . .
H23B H 1.2576 0.2828 0.7418 0.105 Uiso 1 1 calc R . .
H23C H 1.3483 0.1980 0.6709 0.105 Uiso 1 1 calc R . .
C24 C 1.3331(4) 0.4351(4) 0.5715(4) 0.0709(11) Uani 1 1 d . . .
H24A H 1.3988 0.3671 0.5652 0.106 Uiso 1 1 calc R . .
H24B H 1.2974 0.4325 0.6426 0.106 Uiso 1 1 calc R . .
H24C H 1.3665 0.5000 0.5599 0.106 Uiso 1 1 calc R . .
C25 C 1.2767(4) 0.6096(4) 0.3625(4) 0.0666(10) Uani 1 1 d . . .
H25A H 1.3083 0.6353 0.4249 0.080 Uiso 1 1 calc R . .
H25B H 1.2179 0.6743 0.3248 0.080 Uiso 1 1 calc R . .
C26 C 1.3841(5) 0.5639(5) 0.2877(5) 0.0800(13) Uani 1 1 d . . .
H26A H 1.4433 0.5008 0.3254 0.120 Uiso 1 1 calc R . .
H26B H 1.4242 0.6226 0.2649 0.120 Uiso 1 1 calc R . .
H26C H 1.3528 0.5393 0.2255 0.120 Uiso 1 1 calc R . .
C27 C 0.9432(4) 0.6751(4) 0.0330(4) 0.0669(10) Uani 1 1 d . . .
H27A H 0.9129 0.6831 -0.0399 0.100 Uiso 1 1 calc R . .
H27B H 1.0327 0.6574 0.0327 0.100 Uiso 1 1 calc R . .
H27C H 0.9100 0.7450 0.0651 0.100 Uiso 1 1 calc R . .
C28 C 0.7253(5) 0.5682(4) -0.0225(3) 0.0689(11) Uani 1 1 d . . .
H28A H 0.7106 0.5001 -0.0472 0.083 Uiso 1 1 calc R . .
H28B H 0.7656 0.6038 -0.0807 0.083 Uiso 1 1 calc R . .
C29 C 0.6006(5) 0.6492(6) 0.0022(6) 0.108(2) Uani 1 1 d . . .
H29A H 0.5634 0.6171 0.0637 0.162 Uiso 1 1 calc R . .
H29B H 0.5461 0.6614 -0.0594 0.162 Uiso 1 1 calc R . .
H29C H 0.6135 0.7204 0.0178 0.162 Uiso 1 1 calc R . .
C30 C 0.5445(4) 0.1372(4) 0.3184(4) 0.0660(10) Uani 1 1 d . . .
H30A H 0.5531 0.1404 0.2403 0.079 Uiso 1 1 calc R . .
H30B H 0.5407 0.0610 0.3446 0.079 Uiso 1 1 calc R . .
C31 C 0.4250(5) 0.2201(5) 0.3461(6) 0.0957(18) Uani 1 1 d . . .
H31A H 0.4208 0.2243 0.4230 0.144 Uiso 1 1 calc R . .
H31B H 0.3555 0.1954 0.3228 0.144 Uiso 1 1 calc R . .
H31C H 0.4222 0.2938 0.3101 0.144 Uiso 1 1 calc R . .
C32 C 0.6879(4) 0.0175(4) 0.5322(4) 0.0653(10) Uani 1 1 d . . .
H32A H 0.6272 0.0508 0.5840 0.098 Uiso 1 1 calc R . .
H32B H 0.7624 -0.0268 0.5694 0.098 Uiso 1 1 calc R . .
H32C H 0.6547 -0.0305 0.4914 0.098 Uiso 1 1 calc R . .
C33 C 1.2982(8) -0.0411(9) 0.0938(7) 0.134(3) Uani 1 1 d . . .
H33 H 1.2188 -0.0091 0.1294 0.161 Uiso 1 1 calc R . .
Cl2 Cl 1.3999(4) -0.1161(3) 0.1878(2) 0.1931(16) Uani 1 1 d . . .
Cl3 Cl 1.2749(3) -0.1403(5) 0.0053(3) 0.233(2) Uani 1 1 d . . .
Cl4 Cl 1.3362(5) 0.0606(5) 0.0187(6) 0.307(4) Uani 1 1 d . . .

loop_
_atom_site_aniso_label
_atom_site_aniso_U_11
_atom_site_aniso_U_22
_atom_site_aniso_U_33
_atom_site_aniso_U_23
_atom_site_aniso_U_13
_atom_site_aniso_U_12
Fe1 0.0343(3) 0.0459(3) 0.0419(3) -0.00121(18) -0.00628(17) -0.01040(18)
Cl1 0.0566(5) 0.0571(5) 0.0556(5) -0.0062(4) 0.0038(4) -0.0036(4)
N1 0.0390(13) 0.0596(16) 0.0447(14) -0.0045(12) -0.0068(10) -0.0137(11)
N2 0.0405(13) 0.0522(15) 0.0514(15) -0.0042(12) -0.0071(11) -0.0141(11)
N3 0.0376(12) 0.0455(13) 0.0463(13) -0.0001(10) -0.0061(10) -0.0110(10)
N4 0.0378(12) 0.0488(14) 0.0441(13) -0.0002(11) -0.0047(10) -0.0117(10)
C1 0.0456(16) 0.0549(18) 0.0378(14) -0.0009(12) -0.0036(12) -0.0064(13)
C2 0.0467(17) 0.063(2) 0.0413(16) -0.0062(14) -0.0077(13) -0.0055(14)
C3 0.0428(16) 0.070(2) 0.0420(16) -0.0106(15) -0.0083(13) -0.0053(15)
C4 0.0361(14) 0.0602(19) 0.0459(16) -0.0116(14) -0.0064(12) -0.0091(13)
C5 0.0364(14) 0.0600(19) 0.0491(17) -0.0139(14) -0.0052(12) -0.0098(13)
C6 0.0381(15) 0.067(2) 0.060(2) -0.0205(17) -0.0029(14) -0.0152(14)
C7 0.0413(16) 0.0561(19) 0.072(2) -0.0220(17) -0.0021(15) -0.0150(14)
C8 0.0381(15) 0.0467(16) 0.0619(19) -0.0090(14) -0.0027(13) -0.0125(12)
C9 0.0452(16) 0.0423(16) 0.066(2) -0.0034(14) -0.0011(15) -0.0123(13)
C10 0.0404(15) 0.0385(14) 0.0544(17) -0.0017(12) -0.0013(13) -0.0061(12)
C11 0.0522(18) 0.0399(15) 0.0535(18) -0.0006(13) 0.0003(14) -0.0047(13)
C12 0.0495(17) 0.0484(17) 0.0473(17) 0.0010(13) -0.0045(13) -0.0058(13)
C13 0.0425(15) 0.0487(16) 0.0437(15) 0.0010(13) -0.0067(12) -0.0078(12)
C14 0.0507(18) 0.066(2) 0.0535(19) 0.0086(16) -0.0191(15) -0.0205(16)
C15 0.0516(19) 0.075(2) 0.061(2) 0.0100(18) -0.0208(16) -0.0300(18)
C16 0.0404(15) 0.0605(19) 0.0519(18) 0.0013(14) -0.0073(13) -0.0179(14)
C17 0.0425(16) 0.063(2) 0.059(2) -0.0004(16) -0.0003(14) -0.0193(15)
C18 0.0468(17) 0.0586(19) 0.0501(18) -0.0021(14) 0.0014(13) -0.0185(15)
C19 0.0429(15) 0.0508(17) 0.0411(15) -0.0033(12) 0.0005(12) -0.0117(13)
C20 0.0503(17) 0.0508(17) 0.0418(15) -0.0017(13) -0.0025(13) -0.0104(14)
C21 0.065(2) 0.074(2) 0.0447(18) 0.0037(17) -0.0112(16) -0.0090(19)
C22 0.109(4) 0.096(4) 0.062(3) -0.010(2) 0.019(3) -0.039(3)
C23 0.054(2) 0.097(3) 0.055(2) -0.003(2) -0.0195(17) -0.016(2)
C24 0.056(2) 0.091(3) 0.075(3) -0.023(2) -0.0161(19) -0.029(2)
C25 0.059(2) 0.060(2) 0.088(3) -0.016(2) -0.007(2) -0.0247(18)
C26 0.067(3) 0.095(3) 0.091(3) -0.019(3) 0.003(2) -0.042(3)
C27 0.071(3) 0.055(2) 0.072(3) 0.0108(18) -0.002(2) -0.0189(18)
C28 0.078(3) 0.076(3) 0.052(2) 0.0147(18) -0.0178(19) -0.025(2)
C29 0.068(3) 0.111(4) 0.125(5) 0.027(4) -0.041(3) 0.003(3)
C30 0.053(2) 0.072(2) 0.078(3) -0.002(2) -0.0023(18) -0.0264(19)
C31 0.053(2) 0.088(4) 0.145(6) -0.003(4) -0.002(3) -0.019(2)
C32 0.062(2) 0.074(3) 0.062(2) 0.0072(19) 0.0009(18) -0.028(2)
C33 0.091(5) 0.192(9) 0.103(5) -0.007(6) 0.025(4) -0.011(5)
Cl2 0.243(4) 0.196(3) 0.1005(15) -0.0144(16) -0.0592(19) 0.017(3)
Cl3 0.149(2) 0.372(6) 0.147(2) -0.117(3) -0.026(2) 0.023(3)
Cl4 0.202(4) 0.262(5) 0.365(8) 0.167(5) 0.066(4) 0.021(4)

loop_
_atom_type_symbol
_atom_type_description
_atom_type_scat_dispersion_real
_atom_type_scat_dispersion_imag
_atom_type_scat_source
C C 0.0033 0.0016 'International Tables Vol C Tables 4.2.6.8 and 6.1.1.4'
H H 0.0000 0.0000 'International Tables Vol C Tables 4.2.6.8 and 6.1.1.4'
N N 0.0061 0.0033 'International Tables Vol C Tables 4.2.6.8 and 6.1.1.4'
Fe Fe 0.3463 0.8444 'International Tables Vol C Tables 4.2.6.8 and 6.1.1.4'
Cl Cl 0.1484 0.1585 'International Tables Vol C Tables 4.2.6.8 and 6.1.1.4'

loop_
_geom_angle_atom_site_label_1
_geom_angle_atom_site_label_2
_geom_angle_atom_site_label_3
_geom_angle
_geom_angle_site_symmetry_1
_geom_angle_site_symmetry_3
_geom_angle_publ_flag
N1 Fe1 N2 73.84(12) . . ?
N1 Fe1 N4 85.66(11) . . ?
N2 Fe1 N4 149.77(12) . . ?
N1 Fe1 N3 152.07(12) . . ?
N2 Fe1 N3 85.77(11) . . ?
N4 Fe1 N3 104.36(10) . . ?
N1 Fe1 Cl1 102.40(9) . . ?
N2 Fe1 Cl1 104.97(9) . . ?
N4 Fe1 Cl1 100.92(8) . . ?
N3 Fe1 Cl1 101.16(8) . . ?
C1 N1 C4 108.0(3) . . ?
C1 N1 Fe1 131.0(2) . . ?
C4 N1 Fe1 119.3(2) . . ?
C8 N2 C5 107.5(3) . . ?
C8 N2 Fe1 131.8(2) . . ?
C5 N2 Fe1 119.8(2) . . ?
C13 N3 C10 105.2(3) . . ?
C13 N3 Fe1 127.9(2) . . ?
C10 N3 Fe1 124.7(2) . . ?
C16 N4 C19 105.2(3) . . ?
C16 N4 Fe1 128.7(2) . . ?
C19 N4 Fe1 124.8(2) . . ?
N1 C1 C20 121.3(3) . . ?
N1 C1 C2 109.4(3) . . ?
C20 C1 C2 129.2(3) . . ?
C3 C2 C1 106.8(3) . . ?
C3 C2 C21 129.1(3) . . ?
C1 C2 C21 124.1(4) . . ?
C2 C3 C4 106.9(3) . . ?
C2 C3 C23 126.2(4) . . ?
C4 C3 C23 126.9(4) . . ?
N1 C4 C5 112.4(3) . . ?
N1 C4 C3 108.9(3) . . ?
C5 C4 C3 138.7(3) . . ?
N2 C5 C4 112.1(3) . . ?
N2 C5 C6 109.9(3) . . ?
C4 C5 C6 138.1(3) . . ?
C7 C6 C5 106.7(3) . . ?
C7 C6 C24 125.4(4) . . ?
C5 C6 C24 127.9(4) . . ?
C6 C7 C8 106.9(3) . . ?
C6 C7 C25 128.5(4) . . ?
C8 C7 C25 124.5(4) . . ?
C9 C8 N2 121.4(3) . . ?
C9 C8 C7 129.6(3) . . ?
N2 C8 C7 109.1(3) . . ?
C8 C9 C10 126.2(3) . . ?
C8 C9 H9 116.9 . . ?
C10 C9 H9 116.9 . . ?
N3 C10 C9 126.4(3) . . ?
N3 C10 C11 110.3(3) . . ?
C9 C10 C11 123.2(3) . . ?
C12 C11 C10 107.0(3) . . ?
C12 C11 C27 127.7(4) . . ?
C10 C11 C27 125.4(4) . . ?
C11 C12 C13 107.2(3) . . ?
C11 C12 C28 127.2(4) . . ?
C13 C12 C28 125.5(4) . . ?
N3 C13 C14 129.0(3) . . ?
N3 C13 C12 110.2(3) . . ?
C14 C13 C12 120.7(3) . . ?
C15 C14 C13 137.7(3) . . ?
C15 C14 H14 111.2 . . ?
C13 C14 H14 111.2 . . ?
C14 C15 C16 136.8(3) . . ?
C14 C15 H15 111.6 . . ?
C16 C15 H15 111.6 . . ?
N4 C16 C15 129.7(3) . . ?
N4 C16 C17 110.4(3) . . ?
C15 C16 C17 119.8(3) . . ?
C18 C17 C16 106.9(3) . . ?
C18 C17 C30 127.0(4) . . ?
C16 C17 C30 126.2(4) . . ?
C17 C18 C19 106.9(3) . . ?
C17 C18 C32 127.4(3) . . ?
C19 C18 C32 125.6(3) . . ?
N4 C19 C20 127.3(3) . . ?
N4 C19 C18 110.6(3) . . ?
C20 C19 C18 122.2(3) . . ?
C1 C20 C19 125.0(3) . . ?
C1 C20 H20 117.5 . . ?
C19 C20 H20 117.5 . . ?
C2 C21 C22 112.9(4) . . ?
C2 C21 H21A 109.0 . . ?
C22 C21 H21A 109.0 . . ?
C2 C21 H21B 109.0 . . ?
C22 C21 H21B 109.0 . . ?
H21A C21 H21B 107.8 . . ?
C21 C22 H22A 109.5 . . ?
C21 C22 H22B 109.5 . . ?
H22A C22 H22B 109.5 . . ?
C21 C22 H22C 109.5 . . ?
H22A C22 H22C 109.5 . . ?
H22B C22 H22C 109.5 . . ?
C3 C23 H23A 109.5 . . ?
C3 C23 H23B 109.5 . . ?
H23A C23 H23B 109.5 . . ?
C3 C23 H23C 109.5 . . ?
H23A C23 H23C 109.5 . . ?
H23B C23 H23C 109.5 . . ?
C6 C24 H24A 109.5 . . ?
C6 C24 H24B 109.5 . . ?
H24A C24 H24B 109.5 . . ?
C6 C24 H24C 109.5 . . ?
H24A C24 H24C 109.5 . . ?
H24B C24 H24C 109.5 . . ?
C7 C25 C26 111.3(4) . . ?
C7 C25 H25A 109.4 . . ?
C26 C25 H25A 109.4 . . ?
C7 C25 H25B 109.4 . . ?
C26 C25 H25B 109.4 . . ?
H25A C25 H25B 108.0 . . ?
C25 C26 H26A 109.5 . . ?
C25 C26 H26B 109.5 . . ?
H26A C26 H26B 109.5 . . ?
C25 C26 H26C 109.5 . . ?
H26A C26 H26C 109.5 . . ?
H26B C26 H26C 109.5 . . ?
C11 C27 H27A 109.5 . . ?
C11 C27 H27B 109.5 . . ?
H27A C27 H27B 109.5 . . ?
C11 C27 H27C 109.5 . . ?
H27A C27 H27C 109.5 . . ?
H27B C27 H27C 109.5 . . ?
C12 C28 C29 112.7(4) . . ?
C12 C28 H28A 109.0 . . ?
C29 C28 H28A 109.0 . . ?
C12 C28 H28B 109.0 . . ?
C29 C28 H28B 109.0 . . ?
H28A C28 H28B 107.8 . . ?
C28 C29 H29A 109.5 . . ?
C28 C29 H29B 109.5 . . ?
H29A C29 H29B 109.5 . . ?
C28 C29 H29C 109.5 . . ?
H29A C29 H29C 109.5 . . ?
H29B C29 H29C 109.5 . . ?
C31 C30 C17 112.8(4) . . ?
C31 C30 H30A 109.0 . . ?
C17 C30 H30A 109.0 . . ?
C31 C30 H30B 109.0 . . ?
C17 C30 H30B 109.0 . . ?
H30A C30 H30B 107.8 . . ?
C30 C31 H31A 109.5 . . ?
C30 C31 H31B 109.5 . . ?
H31A C31 H31B 109.5 . . ?
C30 C31 H31C 109.5 . . ?
H31A C31 H31C 109.5 . . ?
H31B C31 H31C 109.5 . . ?
C18 C32 H32A 109.5 . . ?
C18 C32 H32B 109.5 . . ?
H32A C32 H32B 109.5 . . ?
C18 C32 H32C 109.5 . . ?
H32A C32 H32C 109.5 . . ?
H32B C32 H32C 109.5 . . ?
Cl4 C33 Cl2 118.1(6) . . ?
Cl4 C33 Cl3 107.1(6) . . ?
Cl2 C33 Cl3 106.2(6) . . ?
Cl4 C33 H33 108.4 . . ?
Cl2 C33 H33 108.4 . . ?
Cl3 C33 H33 108.4 . . ?

loop_
_geom_bond_atom_site_label_1
_geom_bond_atom_site_label_2
_geom_bond_distance
_geom_bond_site_symmetry_2
_geom_bond_publ_flag
Fe1 N1 2.033(3) . ?
Fe1 N2 2.034(3) . ?
Fe1 N4 2.053(3) . ?
Fe1 N3 2.054(3) . ?
Fe1 Cl1 2.2468(10) . ?
N1 C1 1.344(5) . ?
N1 C4 1.359(4) . ?
N2 C8 1.357(4) . ?
N2 C5 1.358(4) . ?
N3 C13 1.364(4) . ?
N3 C10 1.385(4) . ?
N4 C16 1.368(4) . ?
N4 C19 1.373(4) . ?
C1 C20 1.377(5) . ?
C1 C2 1.427(4) . ?
C2 C3 1.360(6) . ?
C2 C21 1.486(5) . ?
C3 C4 1.427(5) . ?
C3 C23 1.493(5) . ?
C4 C5 1.414(5) . ?
C5 C6 1.427(5) . ?
C6 C7 1.360(6) . ?
C6 C24 1.488(5) . ?
C7 C8 1.441(5) . ?
C7 C25 1.499(6) . ?
C8 C9 1.356(5) . ?
C9 C10 1.387(5) . ?
C9 H9 0.9300 . ?
C10 C11 1.424(5) . ?
C11 C12 1.343(5) . ?
C11 C27 1.493(5) . ?
C12 C13 1.436(5) . ?
C12 C28 1.493(5) . ?
C13 C14 1.386(5) . ?
C14 C15 1.370(5) . ?
C14 H14 0.9300 . ?
C15 C16 1.379(5) . ?
C15 H15 0.9300 . ?
C16 C17 1.440(5) . ?
C17 C18 1.342(5) . ?
C17 C30 1.504(5) . ?
C18 C19 1.432(5) . ?
C18 C32 1.482(5) . ?
C19 C20 1.388(5) . ?
C20 H20 0.9300 . ?
C21 C22 1.509(7) . ?
C21 H21A 0.9700 . ?
C21 H21B 0.9700 . ?
C22 H22A 0.9600 . ?
C22 H22B 0.9600 . ?
C22 H22C 0.9600 . ?
C23 H23A 0.9600 . ?
C23 H23B 0.9600 . ?
C23 H23C 0.9600 . ?
C24 H24A 0.9600 . ?
C24 H24B 0.9600 . ?
C24 H24C 0.9600 . ?
C25 C26 1.517(7) . ?
C25 H25A 0.9700 . ?
C25 H25B 0.9700 . ?
C26 H26A 0.9600 . ?
C26 H26B 0.9600 . ?
C26 H26C 0.9600 . ?
C27 H27A 0.9600 . ?
C27 H27B 0.9600 . ?
C27 H27C 0.9600 . ?
C28 C29 1.520(8) . ?
C28 H28A 0.9700 . ?
C28 H28B 0.9700 . ?
C29 H29A 0.9600 . ?
C29 H29B 0.9600 . ?
C29 H29C 0.9600 . ?
C30 C31 1.499(7) . ?
C30 H30A 0.9700 . ?
C30 H30B 0.9700 . ?
C31 H31A 0.9600 . ?
C31 H31B 0.9600 . ?
C31 H31C 0.9600 . ?
C32 H32A 0.9600 . ?
C32 H32B 0.9600 . ?
C32 H32C 0.9600 . ?
C33 Cl4 1.622(10) . ?
C33 Cl2 1.666(9) . ?
C33 Cl3 1.789(11) . ?
C33 H33 0.9800 . ?

loop_
_geom_torsion_atom_site_label_1
_geom_torsion_atom_site_label_2
_geom_torsion_atom_site_label_3
_geom_torsion_atom_site_label_4
_geom_torsion
_geom_torsion_site_symmetry_1
_geom_torsion_site_symmetry_2
_geom_torsion_site_symmetry_3
_geom_torsion_site_symmetry_4
_geom_torsion_publ_flag
N2 Fe1 N1 C1 -177.7(3) . . . . ?
N4 Fe1 N1 C1 24.7(3) . . . . ?
N3 Fe1 N1 C1 137.5(3) . . . . ?
Cl1 Fe1 N1 C1 -75.5(3) . . . . ?
N2 Fe1 N1 C4 -14.5(2) . . . . ?
N4 Fe1 N1 C4 -172.0(3) . . . . ?
N3 Fe1 N1 C4 -59.2(4) . . . . ?
Cl1 Fe1 N1 C4 87.7(3) . . . . ?
N1 Fe1 N2 C8 -179.5(3) . . . . ?
N4 Fe1 N2 C8 -130.3(3) . . . . ?
N3 Fe1 N2 C8 -18.8(3) . . . . ?
Cl1 Fe1 N2 C8 81.6(3) . . . . ?
N1 Fe1 N2 C5 13.2(2) . . . . ?
N4 Fe1 N2 C5 62.4(4) . . . . ?
N3 Fe1 N2 C5 173.9(3) . . . . ?
Cl1 Fe1 N2 C5 -85.6(3) . . . . ?
N1 Fe1 N3 C13 -137.1(3) . . . . ?
N2 Fe1 N3 C13 -179.7(3) . . . . ?
N4 Fe1 N3 C13 -28.6(3) . . . . ?
Cl1 Fe1 N3 C13 75.8(3) . . . . ?
N1 Fe1 N3 C10 62.3(4) . . . . ?
N2 Fe1 N3 C10 19.6(3) . . . . ?
N4 Fe1 N3 C10 170.7(3) . . . . ?
Cl1 Fe1 N3 C10 -84.8(3) . . . . ?
N1 Fe1 N4 C16 176.3(3) . . . . ?
N2 Fe1 N4 C16 129.5(3) . . . . ?
N3 Fe1 N4 C16 22.8(3) . . . . ?
Cl1 Fe1 N4 C16 -81.9(3) . . . . ?
N1 Fe1 N4 C19 -18.9(3) . . . . ?
N2 Fe1 N4 C19 -65.7(4) . . . . ?
N3 Fe1 N4 C19 -172.4(3) . . . . ?
Cl1 Fe1 N4 C19 82.9(3) . . . . ?
C4 N1 C1 C20 176.4(3) . . . . ?
Fe1 N1 C1 C20 -18.9(5) . . . . ?
C4 N1 C1 C2 -1.6(4) . . . . ?
Fe1 N1 C1 C2 163.1(2) . . . . ?
N1 C1 C2 C3 1.4(4) . . . . ?
C20 C1 C2 C3 -176.3(4) . . . . ?
N1 C1 C2 C21 -178.8(3) . . . . ?
C20 C1 C2 C21 3.5(6) . . . . ?
C1 C2 C3 C4 -0.7(4) . . . . ?
C21 C2 C3 C4 179.5(4) . . . . ?
C1 C2 C3 C23 -178.9(4) . . . . ?
C21 C2 C3 C23 1.3(7) . . . . ?
C1 N1 C4 C5 -179.5(3) . . . . ?
Fe1 N1 C4 C5 13.7(4) . . . . ?
C1 N1 C4 C3 1.1(4) . . . . ?
Fe1 N1 C4 C3 -165.7(2) . . . . ?
C2 C3 C4 N1 -0.2(4) . . . . ?
C23 C3 C4 N1 178.0(4) . . . . ?
C2 C3 C4 C5 -179.3(4) . . . . ?
C23 C3 C4 C5 -1.1(7) . . . . ?
C8 N2 C5 C4 179.7(3) . . . . ?
Fe1 N2 C5 C4 -10.2(4) . . . . ?
C8 N2 C5 C6 -0.2(4) . . . . ?
Fe1 N2 C5 C6 169.9(2) . . . . ?
N1 C4 C5 N2 -2.1(4) . . . . ?
C3 C4 C5 N2 176.9(4) . . . . ?
N1 C4 C5 C6 177.7(4) . . . . ?
C3 C4 C5 C6 -3.2(8) . . . . ?
N2 C5 C6 C7 0.2(4) . . . . ?
C4 C5 C6 C7 -179.7(4) . . . . ?
N2 C5 C6 C24 -178.5(4) . . . . ?
C4 C5 C6 C24 1.7(7) . . . . ?
C5 C6 C7 C8 -0.1(4) . . . . ?
C24 C6 C7 C8 178.6(4) . . . . ?
C5 C6 C7 C25 -177.1(4) . . . . ?
C24 C6 C7 C25 1.6(7) . . . . ?
C5 N2 C8 C9 -179.5(3) . . . . ?
Fe1 N2 C8 C9 12.1(5) . . . . ?
C5 N2 C8 C7 0.1(4) . . . . ?
Fe1 N2 C8 C7 -168.3(2) . . . . ?
C6 C7 C8 C9 179.6(4) . . . . ?
C25 C7 C8 C9 -3.3(6) . . . . ?
C6 C7 C8 N2 0.0(4) . . . . ?
C25 C7 C8 N2 177.1(3) . . . . ?
N2 C8 C9 C10 0.8(6) . . . . ?
C7 C8 C9 C10 -178.8(3) . . . . ?
C13 N3 C10 C9 178.9(3) . . . . ?
Fe1 N3 C10 C9 -16.9(5) . . . . ?
C13 N3 C10 C11 -0.7(4) . . . . ?
Fe1 N3 C10 C11 163.6(2) . . . . ?
C8 C9 C10 N3 2.5(6) . . . . ?
C8 C9 C10 C11 -178.1(3) . . . . ?
N3 C10 C11 C12 0.3(4) . . . . ?
C9 C10 C11 C12 -179.3(3) . . . . ?
N3 C10 C11 C27 -179.7(3) . . . . ?
C9 C10 C11 C27 0.8(6) . . . . ?
C10 C11 C12 C13 0.2(4) . . . . ?
C27 C11 C12 C13 -179.8(4) . . . . ?
C10 C11 C12 C28 178.8(4) . . . . ?
C27 C11 C12 C28 -1.3(7) . . . . ?
C10 N3 C13 C14 -177.7(4) . . . . ?
Fe1 N3 C13 C14 18.7(5) . . . . ?
C10 N3 C13 C12 0.8(4) . . . . ?
Fe1 N3 C13 C12 -162.8(2) . . . . ?
C11 C12 C13 N3 -0.7(4) . . . . ?
C28 C12 C13 N3 -179.3(4) . . . . ?
C11 C12 C13 C14 178.0(3) . . . . ?
C28 C12 C13 C14 -0.6(6) . . . . ?
N3 C13 C14 C15 1.2(8) . . . . ?
C12 C13 C14 C15 -177.2(5) . . . . ?
C13 C14 C15 C16 -1.8(11) . . . . ?
C19 N4 C16 C15 -175.5(4) . . . . ?
Fe1 N4 C16 C15 -8.3(6) . . . . ?
C19 N4 C16 C17 0.0(4) . . . . ?
Fe1 N4 C16 C17 167.1(2) . . . . ?
C14 C15 C16 N4 -4.5(9) . . . . ?
C14 C15 C16 C17 -179.5(5) . . . . ?
N4 C16 C17 C18 1.4(4) . . . . ?
C15 C16 C17 C18 177.3(4) . . . . ?
N4 C16 C17 C30 -178.7(4) . . . . ?
C15 C16 C17 C30 -2.8(6) . . . . ?
C16 C17 C18 C19 -2.0(4) . . . . ?
C30 C17 C18 C19 178.1(4) . . . . ?
C16 C17 C18 C32 -179.9(4) . . . . ?
C30 C17 C18 C32 0.2(7) . . . . ?
C16 N4 C19 C20 177.7(3) . . . . ?
Fe1 N4 C19 C20 9.9(5) . . . . ?
C16 N4 C19 C18 -1.2(4) . . . . ?
Fe1 N4 C19 C18 -169.0(2) . . . . ?
C17 C18 C19 N4 2.1(4) . . . . ?
C32 C18 C19 N4 -180.0(4) . . . . ?
C17 C18 C19 C20 -176.8(3) . . . . ?
C32 C18 C19 C20 1.1(6) . . . . ?
N1 C1 C20 C19 -1.3(6) . . . . ?
C2 C1 C20 C19 176.2(4) . . . . ?
N4 C19 C20 C1 5.3(6) . . . . ?
C18 C19 C20 C1 -176.0(3) . . . . ?
C3 C2 C21 C22 99.0(5) . . . . ?
C1 C2 C21 C22 -80.7(5) . . . . ?
C6 C7 C25 C26 90.2(5) . . . . ?
C8 C7 C25 C26 -86.3(5) . . . . ?
C11 C12 C28 C29 -96.8(5) . . . . ?
C13 C12 C28 C29 81.5(6) . . . . ?
C18 C17 C30 C31 98.0(6) . . . . ?
C16 C17 C30 C31 -81.8(6) . . . . ?
